data_7063831
loop_
_publ_author_name
'Zhang, Yongli'
'Fu, Xiong'
'Li, Jie'
'Guo, Kaiwen'
'Wen, Hanyu'
'Guo, Tingting'
'Li, Xiangguang'
'Yang, Yanhua'
'Gao, Shulin'

_publ_section_title
;
 Sulfur-bridged annulated BODIPYs: synthesis, structure and photophysical
 properties
;
_journal_issue 26
_journal_name_full 'New Journal of Chemistry'
_journal_page_first 11326
_journal_page_last 11333
_journal_paper_doi 10.1039/D5NJ01481F
_journal_volume 49
_journal_year 2025
_chemical_formula_moiety 'C15 H9 B F2 N2 S'
_chemical_formula_sum 'C15 H9 B F2 N2 S'
_chemical_formula_weight 298.11
_space_group_crystal_system monoclinic
_space_group_IT_number 14
_space_group_name_Hall '-P 2yn'
_space_group_name_H-M_alt 'P 1 21/n 1'
_atom_sites_solution_hydrogens geom
_atom_sites_solution_primary dual
_audit_creation_date 2022-06-29
_audit_creation_method
;
Olex2 1.5
(compiled 2022.04.07 svn.rca3783a0 for OlexSys, GUI svn.r6498)
;
_audit_update_record
;
2024-09-03 deposited with the CCDC.	2025-06-02 downloaded from the CCDC.
;
_cell_angle_alpha 90
_cell_angle_beta 90.1620(10)
_cell_angle_gamma 90
_cell_formula_units_Z 8
_cell_length_a 7.24650(10)
_cell_length_b 20.7755(4)
_cell_length_c 16.9252(3)
_cell_measurement_reflns_used 8946
_cell_measurement_temperature 198.00
_cell_measurement_theta_max 68.675
_cell_measurement_theta_min 3.368
_cell_volume 2548.07(8)
_computing_cell_refinement 'SAINT v8.37A (Bruker, 2015)'
_computing_data_reduction 'SAINT v8.37A (Bruker, 2015)'
_computing_molecular_graphics 'Olex2 1.5 (Dolomanov et al., 2009)'
_computing_publication_material 'Olex2 1.5 (Dolomanov et al., 2009)'
_computing_structure_refinement 'SHELXL 2018/3 (Sheldrick, 2015)'
_computing_structure_solution 'SHELXT 2018/2 (Sheldrick, 2018)'
_diffrn_ambient_temperature 198.00
_diffrn_measured_fraction_theta_full 0.998
_diffrn_measured_fraction_theta_max 0.994
_diffrn_measurement_device_type 'Bruker D8 VENTURE'
_diffrn_measurement_method '\f and \w scans'
_diffrn_radiation_type CuK\a
_diffrn_radiation_wavelength 1.54178
_diffrn_reflns_av_R_equivalents 0.0546
_diffrn_reflns_av_unetI/netI 0.0515
_diffrn_reflns_Laue_measured_fraction_full 0.998
_diffrn_reflns_Laue_measured_fraction_max 0.994
_diffrn_reflns_limit_h_max 8
_diffrn_reflns_limit_h_min -8
_diffrn_reflns_limit_k_max 25
_diffrn_reflns_limit_k_min -18
_diffrn_reflns_limit_l_max 20
_diffrn_reflns_limit_l_min -20
_diffrn_reflns_number 17855
_diffrn_reflns_point_group_measured_fraction_full 0.998
_diffrn_reflns_point_group_measured_fraction_max 0.994
_diffrn_reflns_theta_full 67.679
_diffrn_reflns_theta_max 68.814
_diffrn_reflns_theta_min 3.368
_diffrn_source_current 1.1
_diffrn_source_power 0.05500000000000001
_diffrn_source_voltage 50.0
_diffrn_standards_number 0
_exptl_absorpt_coefficient_mu 2.420
_exptl_absorpt_correction_T_max 0.7531
_exptl_absorpt_correction_T_min 0.5500
_exptl_absorpt_correction_type multi-scan
_exptl_absorpt_process_details
;
SADABS-2016/2 (Bruker,2016/2) was used for absorption correction.
wR2(int) was 0.1515 before and 0.0890 after correction.
The Ratio of minimum to maximum transmission is 0.7303.
The \l/2 correction factor is Not present.
;
_exptl_crystal_density_diffrn 1.554
_exptl_crystal_description block
_exptl_crystal_F_000 1216
_exptl_crystal_size_max 0.18
_exptl_crystal_size_mid 0.13
_exptl_crystal_size_min 0.12
_refine_diff_density_max 0.904
_refine_diff_density_min -0.450
_refine_diff_density_rms 0.117
_refine_ls_extinction_method none
_refine_ls_goodness_of_fit_ref 1.052
_refine_ls_hydrogen_treatment constr
_refine_ls_matrix_type full
_refine_ls_number_parameters 379
_refine_ls_number_reflns 4700
_refine_ls_number_restraints 3
_refine_ls_restrained_S_all 1.054
_refine_ls_R_factor_all 0.0797
_refine_ls_R_factor_gt 0.0653
_refine_ls_shift/su_max 0.000
_refine_ls_shift/su_mean 0.000
_refine_ls_structure_factor_coef Fsqd
_refine_ls_weighting_details 'w=1/[\s^2^(Fo^2^)+(0.1244P)^2^+0.9725P] where P=(Fo^2^+2Fc^2^)/3'
_refine_ls_weighting_scheme calc
_refine_ls_wR_factor_gt 0.1754
_refine_ls_wR_factor_ref 0.1890
_reflns_Friedel_coverage 0.000
_reflns_number_gt 3625
_reflns_number_total 4700
_reflns_threshold_expression 'I > 2\s(I)'
_cod_data_source_file d5nj01481f2.cif
_cod_data_source_block cu_20220627_zh_km_zyl_1_0m
_cod_depositor_comments 'Adding full bibliography for 7063831--7063832.cif.'
_cod_database_code 7063831
_shelx_shelxl_version_number 2018/3
_shelx_space_group_comment
;
The symmetry employed for this shelxl refinement is uniquely defined
by the following loop, which should always be used as a source of
symmetry information in preference to the above space-group names.
They are only intended as comments.
;
_shelx_estimated_absorpt_t_max 0.760
_shelx_estimated_absorpt_t_min 0.670
_olex2_refinement_description
;
1. Rigid bond restraints
 C29, C30
 with sigma for 1-2 distances of 0.01 and sigma for 1-3 distances of 0.02
 C3, C2
 with sigma for 1-2 distances of 0.005 and sigma for 1-3 distances of 0.01
 N4, C30
 with sigma for 1-2 distances of 0.002 and sigma for 1-3 distances of 0.004
2.a Aromatic/amide H refined with riding coordinates:
 C16(H16), C17(H17), C23(H23), C24(H24), C25(H25), C26(H26), C28(H28),
 C29(H29), C30(H30), C1(H1), C2(H2), C3(H3), C8(H8), C9(H9), C12(H12), C13(H13),
  C14(H14), C15(H15)
;
_olex2_submission_special_instructions 'No special instructions were received'

loop_
_space_group_symop_operation_xyz
'x, y, z'
'-x+1/2, y+1/2, -z+1/2'
'-x, -y, -z'
'x-1/2, -y-1/2, z-1/2'

loop_
_atom_site_label
_atom_site_type_symbol
_atom_site_fract_x
_atom_site_fract_y
_atom_site_fract_z
_atom_site_U_iso_or_equiv
_atom_site_adp_type
_atom_site_occupancy
_atom_site_site_symmetry_order
_atom_site_calc_flag
_atom_site_refinement_flags_posn
_atom_site_refinement_flags_adp
_atom_site_refinement_flags_occupancy
_atom_site_disorder_assembly
_atom_site_disorder_group
B2 B 0.2003(5) 0.22752(18) 0.6631(2) 0.0348(8) Uani 1 1 d . . . . .
S2 S 0.15040(9) 0.34479(4) 0.93965(4) 0.0291(2) Uani 1 1 d . . . . .
N3 N 0.1845(3) 0.23561(11) 0.75353(14) 0.0270(5) Uani 1 1 d . . . . .
F3 F 0.0298(3) 0.21242(11) 0.63021(12) 0.0566(6) Uani 1 1 d . . . . .
N4 N 0.2677(3) 0.29312(11) 0.63203(13) 0.0252(5) Uani 1 1 d . U . . .
F4 F 0.3270(3) 0.18003(10) 0.64458(12) 0.0570(6) Uani 1 1 d . . . . .
C16 C 0.1652(4) 0.18999(15) 0.80983(18) 0.0314(7) Uani 1 1 d . . . . .
H16 H 0.164304 0.144978 0.799927 0.038 Uiso 1 1 calc R U . . .
C17 C 0.1470(4) 0.21759(15) 0.88386(18) 0.0318(7) Uani 1 1 d . . . . .
H17 H 0.133548 0.195777 0.932841 0.038 Uiso 1 1 calc R U . . .
C18 C 0.1525(4) 0.28380(14) 0.87183(16) 0.0252(6) Uani 1 1 d . . . . .
C19 C 0.1748(3) 0.29493(13) 0.78996(16) 0.0235(6) Uani 1 1 d . . . . .
C20 C 0.1997(3) 0.35363(13) 0.75130(15) 0.0212(6) Uani 1 1 d . . . . .
C21 C 0.1675(3) 0.41258(13) 0.79612(15) 0.0220(6) Uani 1 1 d . . . . .
C22 C 0.1528(4) 0.41252(15) 0.87933(16) 0.0253(6) Uani 1 1 d . . . . .
C23 C 0.1365(4) 0.47085(15) 0.92054(17) 0.0302(7) Uani 1 1 d . . . . .
H23 H 0.133057 0.470438 0.976645 0.036 Uiso 1 1 calc R U . . .
C24 C 0.1254(4) 0.52813(16) 0.88140(19) 0.0340(7) Uani 1 1 d . . . . .
H24 H 0.118405 0.567336 0.910117 0.041 Uiso 1 1 calc R U . . .
C25 C 0.1243(4) 0.52881(15) 0.79885(18) 0.0310(6) Uani 1 1 d . . . . .
H25 H 0.109085 0.568347 0.771393 0.037 Uiso 1 1 calc R U . . .
C26 C 0.1449(4) 0.47287(14) 0.75751(16) 0.0261(6) Uani 1 1 d . . . . .
H26 H 0.144165 0.474248 0.701403 0.031 Uiso 1 1 calc R U . . .
C27 C 0.2575(3) 0.35208(13) 0.67119(15) 0.0221(6) Uani 1 1 d . . . . .
C28 C 0.3288(4) 0.39905(15) 0.61952(16) 0.0267(6) Uani 1 1 d . . . . .
H28 H 0.340911 0.443693 0.630483 0.032 Uiso 1 1 calc R U . . .
C29 C 0.3779(4) 0.36864(16) 0.55005(16) 0.0309(7) Uani 1 1 d . U . . .
H29 H 0.426808 0.388257 0.503940 0.037 Uiso 1 1 calc R U . . .
C30 C 0.3414(3) 0.30363(14) 0.56119(14) 0.0220(6) Uani 1 1 d . U . . .
H30 H 0.365668 0.271003 0.523301 0.026 Uiso 1 1 calc R U . . .
F1 F 0.8018(3) 0.58967(10) 0.63451(12) 0.0522(6) Uani 1 1 d . . . . .
B1 B 0.6791(5) 0.54120(18) 0.6541(2) 0.0318(7) Uani 1 1 d . . . . .
N1 N 0.7488(3) 0.47606(12) 0.62271(13) 0.0277(5) Uani 1 1 d . . . . .
S1 S 0.64240(9) 0.42594(4) 0.93193(4) 0.0281(2) Uani 1 1 d . . . . .
C1 C 0.8125(4) 0.46619(17) 0.54898(17) 0.0360(7) Uani 1 1 d . . . . .
H1 H 0.819312 0.497567 0.508269 0.043 Uiso 1 1 calc R U . . .
N2 N 0.6687(3) 0.53330(11) 0.74423(13) 0.0263(5) Uani 1 1 d . . . . .
C2 C 0.8672(4) 0.40121(17) 0.54264(18) 0.0368(8) Uani 1 1 d . U . . .
H2 H 0.918785 0.381545 0.497101 0.044 Uiso 1 1 calc R U . . .
F2 F 0.5057(3) 0.55540(10) 0.62333(11) 0.0454(5) Uani 1 1 d . . . . .
C3 C 0.8342(4) 0.37202(15) 0.61148(17) 0.0298(6) Uani 1 1 d . U . . .
H3 H 0.858782 0.328179 0.623465 0.036 Uiso 1 1 calc R U . . .
C4 C 0.7565(3) 0.41761(13) 0.66320(15) 0.0237(6) Uani 1 1 d . . . . .
C5 C 0.7010(3) 0.41579(13) 0.74396(16) 0.0221(6) Uani 1 1 d . . . . .
C6 C 0.6677(3) 0.47451(13) 0.78179(15) 0.0227(6) Uani 1 1 d . . . . .
C7 C 0.6406(3) 0.48602(14) 0.86303(15) 0.0246(6) Uani 1 1 d . . . . .
C8 C 0.6261(4) 0.55226(14) 0.87354(17) 0.0282(6) Uani 1 1 d . . . . .
H8 H 0.609185 0.574370 0.922116 0.034 Uiso 1 1 calc R U . . .
C9 C 0.6412(4) 0.57930(15) 0.79994(18) 0.0302(6) Uani 1 1 d . . . . .
H9 H 0.633462 0.624132 0.789369 0.036 Uiso 1 1 calc R U . . .
C10 C 0.6754(3) 0.35698(13) 0.78960(16) 0.0233(6) Uani 1 1 d . . . . .
C11 C 0.6519(4) 0.35758(15) 0.87272(16) 0.0263(6) Uani 1 1 d . . . . .
C12 C 0.6316(4) 0.30006(16) 0.91545(18) 0.0323(7) Uani 1 1 d . . . . .
H12 H 0.619368 0.301304 0.971296 0.039 Uiso 1 1 calc R U . . .
C13 C 0.6293(4) 0.24192(16) 0.8765(2) 0.0374(7) Uani 1 1 d . . . . .
H13 H 0.619755 0.202928 0.905528 0.045 Uiso 1 1 calc R U . . .
C14 C 0.6410(4) 0.24047(15) 0.7947(2) 0.0364(7) Uani 1 1 d . . . . .
H14 H 0.633770 0.200414 0.767770 0.044 Uiso 1 1 calc R U . . .
C15 C 0.6627(4) 0.29607(14) 0.75233(18) 0.0306(6) Uani 1 1 d . . . . .
H15 H 0.669531 0.293752 0.696352 0.037 Uiso 1 1 calc R U . . .

loop_
_atom_site_aniso_label
_atom_site_aniso_U_11
_atom_site_aniso_U_22
_atom_site_aniso_U_33
_atom_site_aniso_U_23
_atom_site_aniso_U_13
_atom_site_aniso_U_12
B2 0.0474(19) 0.0220(19) 0.0351(18) -0.0068(14) 0.0028(14) -0.0046(15)
S2 0.0349(4) 0.0278(4) 0.0248(4) 0.0014(3) 0.0042(3) 0.0018(3)
N3 0.0305(12) 0.0151(13) 0.0353(13) 0.0000(10) 0.0026(9) -0.0043(9)
F3 0.0693(14) 0.0516(14) 0.0487(12) 0.0010(10) -0.0158(10) -0.0352(11)
N4 0.0280(11) 0.0208(13) 0.0267(11) -0.0046(9) 0.0009(8) -0.0027(9)
F4 0.0957(17) 0.0234(11) 0.0519(12) -0.0038(9) 0.0190(11) 0.0152(11)
C16 0.0320(14) 0.0203(16) 0.0419(16) 0.0028(13) 0.0031(12) -0.0030(12)
C17 0.0304(14) 0.0288(18) 0.0363(15) 0.0110(13) 0.0054(11) 0.0004(12)
C18 0.0229(12) 0.0214(16) 0.0313(14) 0.0026(11) 0.0039(10) 0.0013(10)
C19 0.0204(12) 0.0197(15) 0.0302(14) -0.0008(11) 0.0000(10) -0.0018(10)
C20 0.0156(11) 0.0192(15) 0.0290(14) -0.0014(11) -0.0013(9) -0.0018(9)
C21 0.0186(11) 0.0207(15) 0.0268(13) -0.0005(11) -0.0006(9) -0.0024(10)
C22 0.0202(12) 0.0269(16) 0.0288(14) -0.0008(11) 0.0002(10) 0.0009(11)
C23 0.0302(14) 0.0306(18) 0.0298(14) -0.0074(12) 0.0025(11) 0.0029(12)
C24 0.0320(14) 0.0258(18) 0.0442(17) -0.0096(13) 0.0018(12) 0.0009(12)
C25 0.0292(13) 0.0206(16) 0.0431(16) 0.0028(13) 0.0002(12) -0.0007(11)
C26 0.0262(13) 0.0219(16) 0.0303(14) -0.0006(11) 0.0003(10) -0.0008(11)
C27 0.0214(12) 0.0199(15) 0.0249(13) -0.0028(10) -0.0030(10) -0.0014(10)
C28 0.0233(13) 0.0284(17) 0.0284(14) 0.0041(12) -0.0031(10) -0.0026(11)
C29 0.0304(14) 0.0395(19) 0.0229(13) 0.0053(12) 0.0009(10) -0.0028(13)
C30 0.0260(12) 0.0219(15) 0.0181(11) -0.0064(10) 0.0040(9) -0.0025(10)
F1 0.0813(15) 0.0306(12) 0.0447(11) 0.0044(9) 0.0158(10) -0.0207(10)
B1 0.0394(17) 0.0230(18) 0.0329(17) 0.0059(14) 0.0007(13) -0.0021(14)
N1 0.0270(11) 0.0294(15) 0.0266(12) 0.0018(10) 0.0026(9) -0.0015(10)
S1 0.0332(4) 0.0277(4) 0.0234(4) 0.0016(3) 0.0007(3) -0.0012(3)
C1 0.0349(15) 0.045(2) 0.0279(14) 0.0033(14) 0.0046(11) -0.0036(14)
N2 0.0304(11) 0.0182(13) 0.0302(12) 0.0021(10) 0.0006(9) 0.0006(9)
C2 0.0255(14) 0.051(2) 0.0343(15) -0.0228(14) 0.0027(11) 0.0068(13)
F2 0.0557(11) 0.0407(12) 0.0398(10) 0.0043(8) -0.0091(8) 0.0199(9)
C3 0.0243(13) 0.0271(17) 0.0380(15) -0.0081(12) -0.0034(11) 0.0011(11)
C4 0.0213(12) 0.0236(16) 0.0262(13) -0.0008(11) -0.0031(10) -0.0002(11)
C5 0.0143(11) 0.0237(15) 0.0283(13) -0.0001(11) -0.0025(9) 0.0002(10)
C6 0.0214(12) 0.0184(15) 0.0282(13) 0.0032(11) -0.0003(10) 0.0000(10)
C7 0.0223(12) 0.0236(16) 0.0279(14) 0.0001(11) -0.0004(10) -0.0004(11)
C8 0.0327(14) 0.0227(16) 0.0291(14) -0.0040(11) 0.0005(11) 0.0026(12)
C9 0.0317(14) 0.0202(16) 0.0388(16) -0.0020(12) 0.0025(12) 0.0054(12)
C10 0.0193(12) 0.0206(15) 0.0300(14) 0.0006(11) -0.0040(10) 0.0005(10)
C11 0.0206(12) 0.0292(17) 0.0290(14) 0.0037(12) -0.0035(10) -0.0015(11)
C12 0.0285(13) 0.0332(18) 0.0353(15) 0.0130(13) -0.0026(11) 0.0023(12)
C13 0.0345(15) 0.0260(18) 0.0516(19) 0.0120(14) -0.0030(13) 0.0011(13)
C14 0.0357(15) 0.0193(17) 0.0541(19) -0.0009(14) -0.0043(13) 0.0008(12)
C15 0.0293(13) 0.0242(16) 0.0383(16) -0.0028(12) -0.0013(11) 0.0027(12)

loop_
_atom_type_symbol
_atom_type_description
_atom_type_scat_dispersion_real
_atom_type_scat_dispersion_imag
_atom_type_scat_source
C C 0.0181 0.0091 'International Tables Vol C Tables 4.2.6.8 and 6.1.1.4'
H H 0.0000 0.0000 'International Tables Vol C Tables 4.2.6.8 and 6.1.1.4'
B B 0.0090 0.0039 'International Tables Vol C Tables 4.2.6.8 and 6.1.1.4'
F F 0.0727 0.0534 'International Tables Vol C Tables 4.2.6.8 and 6.1.1.4'
N N 0.0311 0.0180 'International Tables Vol C Tables 4.2.6.8 and 6.1.1.4'
S S 0.3331 0.5567 'International Tables Vol C Tables 4.2.6.8 and 6.1.1.4'

loop_
_geom_angle_atom_site_label_1
_geom_angle_atom_site_label_2
_geom_angle_atom_site_label_3
_geom_angle
_geom_angle_site_symmetry_1
_geom_angle_site_symmetry_3
_geom_angle_publ_flag
F3 B2 N3 110.7(3) . . ?
F3 B2 N4 110.2(3) . . ?
N4 B2 N3 105.5(2) . . ?
F4 B2 N3 110.7(3) . . ?
F4 B2 F3 109.7(3) . . ?
F4 B2 N4 110.0(3) . . ?
C18 S2 C22 101.86(14) . . ?
C16 N3 B2 129.1(3) . . ?
C16 N3 C19 107.8(2) . . ?
C19 N3 B2 123.0(2) . . ?
C27 N4 B2 126.7(2) . . ?
C30 N4 B2 125.5(2) . . ?
C30 N4 C27 107.8(2) . . ?
N3 C16 H16 124.5 . . ?
N3 C16 C17 111.0(3) . . ?
C17 C16 H16 124.5 . . ?
C16 C17 H17 127.0 . . ?
C16 C17 C18 105.9(3) . . ?
C18 C17 H17 127.0 . . ?
C17 C18 S2 129.4(2) . . ?
C17 C18 C19 108.0(3) . . ?
C19 C18 S2 122.5(2) . . ?
N3 C19 C18 107.3(2) . . ?
N3 C19 C20 124.3(2) . . ?
C20 C19 C18 128.1(3) . . ?
C19 C20 C21 117.9(2) . . ?
C19 C20 C27 117.8(2) . . ?
C27 C20 C21 124.3(2) . . ?
C22 C21 C20 122.0(2) . . ?
C22 C21 C26 116.7(3) . . ?
C26 C21 C20 121.2(2) . . ?
C21 C22 S2 125.9(2) . . ?
C23 C22 S2 114.0(2) . . ?
C23 C22 C21 120.1(3) . . ?
C22 C23 H23 119.4 . . ?
C24 C23 C22 121.1(3) . . ?
C24 C23 H23 119.4 . . ?
C23 C24 H24 120.2 . . ?
C23 C24 C25 119.6(3) . . ?
C25 C24 H24 120.2 . . ?
C24 C25 H25 119.9 . . ?
C26 C25 C24 120.2(3) . . ?
C26 C25 H25 119.9 . . ?
C21 C26 H26 119.1 . . ?
C25 C26 C21 121.8(3) . . ?
C25 C26 H26 119.1 . . ?
N4 C27 C20 119.3(2) . . ?
N4 C27 C28 107.0(2) . . ?
C28 C27 C20 133.3(3) . . ?
C27 C28 H28 126.1 . . ?
C29 C28 C27 107.9(3) . . ?
C29 C28 H28 126.1 . . ?
C28 C29 H29 126.9 . . ?
C28 C29 C30 106.2(2) . . ?
C30 C29 H29 126.9 . . ?
N4 C30 C29 111.0(2) . . ?
N4 C30 H30 124.5 . . ?
C29 C30 H30 124.5 . . ?
F1 B1 N1 110.2(3) . . ?
F1 B1 N2 110.4(3) . . ?
F1 B1 F2 109.7(3) . . ?
N2 B1 N1 105.4(2) . . ?
F2 B1 N1 110.8(3) . . ?
F2 B1 N2 110.3(2) . . ?
C1 N1 B1 124.5(3) . . ?
C1 N1 C4 108.0(3) . . ?
C4 N1 B1 127.5(2) . . ?
C7 S1 C11 101.74(14) . . ?
N1 C1 H1 125.9 . . ?
N1 C1 C2 108.2(3) . . ?
C2 C1 H1 125.9 . . ?
C6 N2 B1 123.6(2) . . ?
C9 N2 B1 128.5(3) . . ?
C9 N2 C6 107.6(2) . . ?
C1 C2 H2 125.8 . . ?
C3 C2 C1 108.5(3) . . ?
C3 C2 H2 125.8 . . ?
C2 C3 H3 126.0 . . ?
C2 C3 C4 108.0(3) . . ?
C4 C3 H3 126.0 . . ?
N1 C4 C3 107.2(2) . . ?
N1 C4 C5 118.9(2) . . ?
C3 C4 C5 133.8(3) . . ?
C4 C5 C10 124.5(2) . . ?
C6 C5 C4 117.7(2) . . ?
C6 C5 C10 117.8(2) . . ?
N2 C6 C5 124.1(2) . . ?
N2 C6 C7 107.5(2) . . ?
C5 C6 C7 128.2(2) . . ?
C6 C7 S1 122.7(2) . . ?
C8 C7 S1 129.5(2) . . ?
C8 C7 C6 107.7(2) . . ?
C7 C8 H8 126.8 . . ?
C9 C8 C7 106.4(3) . . ?
C9 C8 H8 126.8 . . ?
N2 C9 C8 110.8(3) . . ?
N2 C9 H9 124.6 . . ?
C8 C9 H9 124.6 . . ?
C11 C10 C5 122.3(3) . . ?
C15 C10 C5 121.4(3) . . ?
C15 C10 C11 116.2(3) . . ?
C10 C11 S1 125.7(2) . . ?
C12 C11 S1 113.2(2) . . ?
C12 C11 C10 121.1(3) . . ?
C11 C12 H12 120.0 . . ?
C13 C12 C11 120.1(3) . . ?
C13 C12 H12 120.0 . . ?
C12 C13 H13 120.1 . . ?
C12 C13 C14 119.8(3) . . ?
C14 C13 H13 120.1 . . ?
C13 C14 H14 119.6 . . ?
C15 C14 C13 120.8(3) . . ?
C15 C14 H14 119.6 . . ?
C10 C15 H15 119.1 . . ?
C14 C15 C10 121.9(3) . . ?
C14 C15 H15 119.1 . . ?

loop_
_geom_bond_atom_site_label_1
_geom_bond_atom_site_label_2
_geom_bond_distance
_geom_bond_site_symmetry_2
_geom_bond_publ_flag
B2 N3 1.544(4) . ?
B2 F3 1.390(4) . ?
B2 N4 1.541(4) . ?
B2 F4 1.384(4) . ?
S2 C18 1.710(3) . ?
S2 C22 1.739(3) . ?
N3 C16 1.352(4) . ?
N3 C19 1.380(3) . ?
N4 C27 1.395(3) . ?
N4 C30 1.332(3) . ?
C16 H16 0.9500 . ?
C16 C17 1.385(4) . ?
C17 H17 0.9500 . ?
C17 C18 1.391(4) . ?
C18 C19 1.415(4) . ?
C19 C20 1.396(4) . ?
C20 C21 1.460(4) . ?
C20 C27 1.421(4) . ?
C21 C22 1.413(4) . ?
C21 C26 1.422(4) . ?
C22 C23 1.403(4) . ?
C23 H23 0.9500 . ?
C23 C24 1.364(4) . ?
C24 H24 0.9500 . ?
C24 C25 1.397(4) . ?
C25 H25 0.9500 . ?
C25 C26 1.365(4) . ?
C26 H26 0.9500 . ?
C27 C28 1.409(4) . ?
C28 H28 0.9500 . ?
C28 C29 1.382(4) . ?
C29 H29 0.9500 . ?
C29 C30 1.389(4) . ?
C30 H30 0.9500 . ?
F1 B1 1.384(4) . ?
B1 N1 1.539(4) . ?
B1 N2 1.537(4) . ?
B1 F2 1.391(4) . ?
N1 C1 1.347(4) . ?
N1 C4 1.395(4) . ?
S1 C7 1.708(3) . ?
S1 C11 1.740(3) . ?
C1 H1 0.9500 . ?
C1 C2 1.411(5) . ?
N2 C6 1.377(3) . ?
N2 C9 1.358(4) . ?
C2 H2 0.9500 . ?
C2 C3 1.336(5) . ?
C3 H3 0.9500 . ?
C3 C4 1.408(4) . ?
C4 C5 1.426(4) . ?
C5 C6 1.399(4) . ?
C5 C10 1.458(4) . ?
C6 C7 1.410(4) . ?
C7 C8 1.391(4) . ?
C8 H8 0.9500 . ?
C8 C9 1.371(4) . ?
C9 H9 0.9500 . ?
C10 C11 1.417(4) . ?
C10 C15 1.417(4) . ?
C11 C12 1.405(4) . ?
C12 H12 0.9500 . ?
C12 C13 1.376(5) . ?
C13 H13 0.9500 . ?
C13 C14 1.388(5) . ?
C14 H14 0.9500 . ?
C14 C15 1.369(4) . ?
C15 H15 0.9500 . ?

loop_
_geom_torsion_atom_site_label_1
_geom_torsion_atom_site_label_2
_geom_torsion_atom_site_label_3
_geom_torsion_atom_site_label_4
_geom_torsion
_geom_torsion_site_symmetry_1
_geom_torsion_site_symmetry_2
_geom_torsion_site_symmetry_3
_geom_torsion_site_symmetry_4
_geom_torsion_publ_flag
B2 N3 C16 C17 -177.1(3) . . . . ?
B2 N3 C19 C18 177.2(2) . . . . ?
B2 N3 C19 C20 -7.8(4) . . . . ?
B2 N4 C27 C20 7.8(4) . . . . ?
B2 N4 C27 C28 -177.8(3) . . . . ?
B2 N4 C30 C29 176.7(3) . . . . ?
S2 C18 C19 N3 175.38(18) . . . . ?
S2 C18 C19 C20 0.7(4) . . . . ?
S2 C22 C23 C24 -176.2(2) . . . . ?
N3 B2 N4 C27 -19.2(4) . . . . ?
N3 B2 N4 C30 163.1(2) . . . . ?
N3 C16 C17 C18 1.0(3) . . . . ?
N3 C19 C20 C21 174.1(2) . . . . ?
N3 C19 C20 C27 -6.9(4) . . . . ?
F3 B2 N3 C16 74.7(4) . . . . ?
F3 B2 N3 C19 -100.4(3) . . . . ?
F3 B2 N4 C27 100.3(3) . . . . ?
F3 B2 N4 C30 -77.5(4) . . . . ?
N4 B2 N3 C16 -166.2(3) . . . . ?
N4 B2 N3 C19 18.7(4) . . . . ?
N4 C27 C28 C29 1.0(3) . . . . ?
F4 B2 N3 C16 -47.2(4) . . . . ?
F4 B2 N3 C19 137.7(3) . . . . ?
F4 B2 N4 C27 -138.6(3) . . . . ?
F4 B2 N4 C30 43.7(4) . . . . ?
C16 N3 C19 C18 1.2(3) . . . . ?
C16 N3 C19 C20 176.2(2) . . . . ?
C16 C17 C18 S2 -175.8(2) . . . . ?
C16 C17 C18 C19 -0.2(3) . . . . ?
C17 C18 C19 N3 -0.6(3) . . . . ?
C17 C18 C19 C20 -175.3(3) . . . . ?
C18 S2 C22 C21 -4.3(3) . . . . ?
C18 S2 C22 C23 175.1(2) . . . . ?
C18 C19 C20 C21 -12.0(4) . . . . ?
C18 C19 C20 C27 167.0(2) . . . . ?
C19 N3 C16 C17 -1.4(3) . . . . ?
C19 C20 C21 C22 14.1(4) . . . . ?
C19 C20 C21 C26 -164.3(2) . . . . ?
C19 C20 C27 N4 6.9(3) . . . . ?
C19 C20 C27 C28 -165.8(3) . . . . ?
C20 C21 C22 S2 -5.7(4) . . . . ?
C20 C21 C22 C23 175.0(2) . . . . ?
C20 C21 C26 C25 -176.6(2) . . . . ?
C20 C27 C28 C29 174.3(3) . . . . ?
C21 C20 C27 N4 -174.2(2) . . . . ?
C21 C20 C27 C28 13.2(4) . . . . ?
C21 C22 C23 C24 3.2(4) . . . . ?
C22 S2 C18 C17 -178.2(3) . . . . ?
C22 S2 C18 C19 6.8(3) . . . . ?
C22 C21 C26 C25 4.9(4) . . . . ?
C22 C23 C24 C25 2.1(4) . . . . ?
C23 C24 C25 C26 -3.8(4) . . . . ?
C24 C25 C26 C21 0.2(4) . . . . ?
C26 C21 C22 S2 172.8(2) . . . . ?
C26 C21 C22 C23 -6.6(4) . . . . ?
C27 N4 C30 C29 -1.4(3) . . . . ?
C27 C20 C21 C22 -164.8(2) . . . . ?
C27 C20 C21 C26 16.8(4) . . . . ?
C27 C28 C29 C30 -1.8(3) . . . . ?
C28 C29 C30 N4 2.0(3) . . . . ?
C30 N4 C27 C20 -174.2(2) . . . . ?
C30 N4 C27 C28 0.3(3) . . . . ?
F1 B1 N1 C1 -46.9(4) . . . . ?
F1 B1 N1 C4 133.9(3) . . . . ?
F1 B1 N2 C6 -136.6(3) . . . . ?
F1 B1 N2 C9 50.4(4) . . . . ?
B1 N1 C1 C2 178.7(2) . . . . ?
B1 N1 C4 C3 -178.5(3) . . . . ?
B1 N1 C4 C5 -2.4(4) . . . . ?
B1 N2 C6 C5 9.1(4) . . . . ?
B1 N2 C6 C7 -174.9(2) . . . . ?
B1 N2 C9 C8 175.2(3) . . . . ?
N1 B1 N2 C6 -17.6(3) . . . . ?
N1 B1 N2 C9 169.5(2) . . . . ?
N1 C1 C2 C3 0.9(3) . . . . ?
N1 C4 C5 C6 -9.3(3) . . . . ?
N1 C4 C5 C10 170.3(2) . . . . ?
S1 C7 C8 C9 176.9(2) . . . . ?
S1 C11 C12 C13 177.6(2) . . . . ?
C1 N1 C4 C3 2.1(3) . . . . ?
C1 N1 C4 C5 178.2(2) . . . . ?
C1 C2 C3 C4 0.4(3) . . . . ?
N2 B1 N1 C1 -166.0(2) . . . . ?
N2 B1 N1 C4 14.7(4) . . . . ?
N2 C6 C7 S1 -176.48(18) . . . . ?
N2 C6 C7 C8 -0.2(3) . . . . ?
C2 C3 C4 N1 -1.5(3) . . . . ?
C2 C3 C4 C5 -176.8(3) . . . . ?
F2 B1 N1 C1 74.7(3) . . . . ?
F2 B1 N1 C4 -104.6(3) . . . . ?
F2 B1 N2 C6 102.0(3) . . . . ?
F2 B1 N2 C9 -70.9(4) . . . . ?
C3 C4 C5 C6 165.6(3) . . . . ?
C3 C4 C5 C10 -14.8(4) . . . . ?
C4 N1 C1 C2 -1.9(3) . . . . ?
C4 C5 C6 N2 6.2(4) . . . . ?
C4 C5 C6 C7 -169.0(2) . . . . ?
C4 C5 C10 C11 168.7(2) . . . . ?
C4 C5 C10 C15 -14.8(4) . . . . ?
C5 C6 C7 S1 -0.7(4) . . . . ?
C5 C6 C7 C8 175.6(3) . . . . ?
C5 C10 C11 S1 2.2(4) . . . . ?
C5 C10 C11 C12 -178.6(2) . . . . ?
C5 C10 C15 C14 179.2(2) . . . . ?
C6 N2 C9 C8 1.3(3) . . . . ?
C6 C5 C10 C11 -11.8(4) . . . . ?
C6 C5 C10 C15 164.8(2) . . . . ?
C6 C7 C8 C9 1.0(3) . . . . ?
C7 S1 C11 C10 6.8(3) . . . . ?
C7 S1 C11 C12 -172.5(2) . . . . ?
C7 C8 C9 N2 -1.4(3) . . . . ?
C9 N2 C6 C5 -176.7(2) . . . . ?
C9 N2 C6 C7 -0.7(3) . . . . ?
C10 C5 C6 N2 -173.4(2) . . . . ?
C10 C5 C6 C7 11.4(4) . . . . ?
C10 C11 C12 C13 -1.7(4) . . . . ?
C11 S1 C7 C6 -7.6(2) . . . . ?
C11 S1 C7 C8 177.0(2) . . . . ?
C11 C10 C15 C14 -4.1(4) . . . . ?
C11 C12 C13 C14 -2.1(4) . . . . ?
C12 C13 C14 C15 2.8(4) . . . . ?
C13 C14 C15 C10 0.4(4) . . . . ?
C15 C10 C11 S1 -174.6(2) . . . . ?
C15 C10 C11 C12 4.7(4) . . . . ?
